data_7203511
loop_
_publ_author_name
'Chandran, Sreekanth K.'
'Nangia, Ashwini'

_publ_section_title
;
 Modulated crystal structure (Z? = 2) of
 ?-d-glucofuranose-1,2?3,5-bis(p-tolyl)boronate
;
_journal_issue 8
_journal_name_full CrystEngComm
_journal_page_first 581
_journal_paper_doi 10.1039/b608029d
_journal_volume 8
_journal_year 2006
_chemical_absolute_configuration syn
_chemical_formula_moiety 'C18 H18 B2 O6'
_chemical_formula_sum 'C18 H18 B2 O6'
_chemical_formula_weight 351.94
_chemical_name_systematic
;
?
;
_space_group_IT_number 19
_symmetry_cell_setting orthorhombic
_symmetry_space_group_name_Hall 'P 2ac 2ab'
_symmetry_space_group_name_H-M 'P 21 21 21'
_atom_sites_solution_hydrogens geom
_atom_sites_solution_primary direct
_atom_sites_solution_secondary difmap
_audit_creation_method SHELXL-97
_cell_angle_alpha 90.00
_cell_angle_beta 90.00
_cell_angle_gamma 90.00
_cell_formula_units_Z 4
_cell_length_a 10.475(3)
_cell_length_b 12.572(4)
_cell_length_c 13.554(4)
_cell_measurement_reflns_used 1031
_cell_measurement_temperature 298(2)
_cell_measurement_theta_max 25.93
_cell_measurement_theta_min 2.21
_cell_volume 1784.9(9)
_computing_cell_refinement 'Bruker SMART'
_computing_data_collection 'Bruker SMART'
_computing_data_reduction 'Bruker SAINT'
_computing_molecular_graphics 'Bruker SHELXTL'
_computing_publication_material 'Bruker SHELXTL'
_computing_structure_refinement 'SHELXL-97 (Sheldrick, 1997)'
_computing_structure_solution 'SHELXS-97 (Sheldrick, 1990)'
_diffrn_ambient_temperature 298(2)
_diffrn_measured_fraction_theta_full 1.000
_diffrn_measured_fraction_theta_max 1.000
_diffrn_measurement_device_type 'CCD area detector'
_diffrn_measurement_method 'phi and omega scans'
_diffrn_radiation_monochromator graphite
_diffrn_radiation_source 'fine-focus sealed tube'
_diffrn_radiation_type MoK\a
_diffrn_radiation_wavelength 0.71073
_diffrn_reflns_av_R_equivalents 0.2487
_diffrn_reflns_av_sigmaI/netI 0.3271
_diffrn_reflns_limit_h_max 12
_diffrn_reflns_limit_h_min -12
_diffrn_reflns_limit_k_max 8
_diffrn_reflns_limit_k_min -14
_diffrn_reflns_limit_l_max 15
_diffrn_reflns_limit_l_min -16
_diffrn_reflns_number 11176
_diffrn_reflns_theta_full 24.99
_diffrn_reflns_theta_max 24.99
_diffrn_reflns_theta_min 2.21
_exptl_absorpt_coefficient_mu 0.096
_exptl_absorpt_correction_type none
_exptl_crystal_colour colourless
_exptl_crystal_density_diffrn 1.310
_exptl_crystal_density_method 'not measured'
_exptl_crystal_description block
_exptl_crystal_F_000 736
_exptl_crystal_size_max 0.20
_exptl_crystal_size_mid 0.20
_exptl_crystal_size_min 0.18
_refine_diff_density_max 0.282
_refine_diff_density_min -0.306
_refine_diff_density_rms 0.068
_refine_ls_abs_structure_details 'Flack H D (1983), Acta Cryst. A39, 876-881'
_refine_ls_abs_structure_Flack -1(4)
_refine_ls_extinction_coef 0.010(2)
_refine_ls_extinction_expression Fc^*^=kFc[1+0.001xFc^2^\l^3^/sin(2\q)]^-1/4^
_refine_ls_extinction_method SHELXL
_refine_ls_goodness_of_fit_ref 1.051
_refine_ls_hydrogen_treatment mixed
_refine_ls_matrix_type full
_refine_ls_number_parameters 251
_refine_ls_number_reflns 3146
_refine_ls_number_restraints 0
_refine_ls_restrained_S_all 1.051
_refine_ls_R_factor_all 0.2943
_refine_ls_R_factor_gt 0.1023
_refine_ls_shift/su_max 3.381
_refine_ls_shift/su_mean 0.048
_refine_ls_structure_factor_coef Fsqd
_refine_ls_weighting_details 'calc w=1/[\s^2^(Fo^2^)+(0.0654P)^2^+0.0000P] where P=(Fo^2^+2Fc^2^)/3'
_refine_ls_weighting_scheme calc
_refine_ls_wR_factor_gt 0.1824
_refine_ls_wR_factor_ref 0.2196
_reflns_number_gt 1223
_reflns_number_total 3146
_reflns_threshold_expression >2sigma(I)
_cod_data_source_file b608029d.txt
_cod_data_source_block elu9an_m
_cod_depositor_comments
;
The following automatic conversions were performed:
'_symmetry_cell_setting' value 'Orthorhombic' changed to 'orthorhombic'
according to '/home/saulius/struct/CIF-dictionaries/cif_core.dic'
dictionary named 'cif_core.dic' version 2.4.1 from 2010-06-29.

Automatic conversion script
Id: cif_fix_enum 1527 2010-12-29 10:47:43Z saulius 
;
_cod_original_cell_volume 1785.0(9)
_cod_original_sg_symbol_H-M 'P2(1)2(1)2(1) '
_cod_database_code 7203511

loop_
_symmetry_equiv_pos_as_xyz
'x, y, z'
'-x+1/2, -y, z+1/2'
'-x, y+1/2, -z+1/2'
'x+1/2, -y+1/2, -z'

loop_
_atom_site_label
_atom_site_type_symbol
_atom_site_fract_x
_atom_site_fract_y
_atom_site_fract_z
_atom_site_U_iso_or_equiv
_atom_site_adp_type
_atom_site_occupancy
_atom_site_symmetry_multiplicity
_atom_site_calc_flag
_atom_site_refinement_flags
_atom_site_disorder_assembly
_atom_site_disorder_group
O2 O 1.0234(5) 0.0099(5) 0.6557(4) 0.0447(17) Uani 1 1 d . . .
O4 O 0.6885(5) 0.2131(4) 0.6251(4) 0.0355(17) Uani 1 1 d . . .
O5 O 0.7785(5) 0.3289(4) 0.5010(4) 0.0377(16) Uani 1 1 d . . .
O3 O 0.8198(5) -0.0515(4) 0.6416(4) 0.0394(16) Uani 1 1 d . . .
O1 O 0.9599(5) 0.1680(4) 0.5811(5) 0.0404(16) Uani 1 1 d . . .
B2 B 0.9473(10) -0.0785(9) 0.6396(9) 0.039(3) Uani 1 1 d . . .
C3 C 0.7447(8) 0.1187(7) 0.5815(7) 0.033(2) Uani 1 1 d . . .
H3 H 0.681(7) 0.074(6) 0.549(5) 0.040 Uiso 1 1 calc . . .
C7 C 0.6427(7) 0.4070(7) 0.6365(7) 0.034(2) Uani 1 1 d . . .
B1 B 0.7099(9) 0.3135(8) 0.5824(8) 0.030(3) Uani 1 1 d . . .
C2 C 0.8104(9) 0.0598(8) 0.6666(7) 0.037(3) Uani 1 1 d . . .
H2 H 0.768(7) 0.072(6) 0.730(6) 0.045 Uiso 1 1 calc . . .
C4 C 0.8555(8) 0.1466(7) 0.5133(7) 0.034(3) Uani 1 1 d . . .
H4 H 0.877(7) 0.084(6) 0.473(5) 0.041 Uiso 1 1 calc . . .
C12 C 0.5909(8) 0.3991(8) 0.7302(7) 0.044(3) Uani 1 1 d . . .
H12 H 0.5952 0.3341 0.7628 0.053 Uiso 1 1 calc R . .
O6 O 0.6375(6) 0.1660(5) 0.3805(4) 0.054(2) Uani 1 1 d . . .
H6 H 0.5953 0.2037 0.4176 0.082 Uiso 1 1 calc R . .
C6 C 0.7539(8) 0.2166(7) 0.3589(7) 0.047(3) Uani 1 1 d . . .
H6A H 0.7358 0.2831 0.3253 0.057 Uiso 1 1 calc R . .
H6B H 0.8016 0.1721 0.3135 0.057 Uiso 1 1 calc R . .
C11 C 0.5334(9) 0.4830(8) 0.7769(8) 0.060(3) Uani 1 1 d . . .
H11 H 0.4997 0.4749 0.8399 0.072 Uiso 1 1 calc R . .
C14 C 1.1321(10) -0.2057(8) 0.6150(7) 0.058(3) Uani 1 1 d . . .
H14 H 1.1888 -0.1502 0.6266 0.069 Uiso 1 1 calc R . .
C9 C 0.5760(9) 0.5916(8) 0.6378(9) 0.058(3) Uani 1 1 d . . .
H9 H 0.5705 0.6571 0.6062 0.070 Uiso 1 1 calc R . .
C10 C 0.5262(8) 0.5790(9) 0.7297(9) 0.055(3) Uani 1 1 d . . .
H10 H 0.4869 0.6362 0.7607 0.066 Uiso 1 1 calc R . .
C13 C 1.0005(9) -0.1877(7) 0.6192(6) 0.041(3) Uani 1 1 d . . .
C15 C 1.1785(12) -0.3076(11) 0.5932(8) 0.079(4) Uani 1 1 d . . .
H15 H 1.2659 -0.3203 0.5901 0.094 Uiso 1 1 calc R . .
C5 C 0.8363(9) 0.2396(7) 0.4463(7) 0.035(3) Uani 1 1 d . . .
H5 H 0.920(8) 0.263(6) 0.422(5) 0.042 Uiso 1 1 calc . . .
C1 C 0.9438(9) 0.1016(8) 0.6650(8) 0.045(3) Uani 1 1 d . . .
H1 H 0.963(7) 0.141(6) 0.726(6) 0.054 Uiso 1 1 calc . . .
C16 C 1.0931(15) -0.3881(10) 0.5764(9) 0.083(4) Uani 1 1 d . . .
H16 H 1.1254 -0.4557 0.5642 0.099 Uiso 1 1 calc R . .
C8 C 0.6355(8) 0.5058(8) 0.5910(7) 0.047(3) Uani 1 1 d . . .
H8 H 0.6707 0.5150 0.5285 0.056 Uiso 1 1 calc R . .
C17 C 0.9667(15) -0.3757(9) 0.5766(8) 0.085(4) Uani 1 1 d . . .
H17 H 0.9117 -0.4316 0.5621 0.102 Uiso 1 1 calc R . .
C18 C 0.9205(11) -0.2718(8) 0.6002(6) 0.057(3) Uani 1 1 d . . .
H18 H 0.8328 -0.2607 0.6029 0.068 Uiso 1 1 calc R . .

loop_
_atom_site_aniso_label
_atom_site_aniso_U_11
_atom_site_aniso_U_22
_atom_site_aniso_U_33
_atom_site_aniso_U_23
_atom_site_aniso_U_13
_atom_site_aniso_U_12
O2 0.027(3) 0.045(4) 0.063(4) -0.002(4) -0.013(3) 0.005(4)
O4 0.042(4) 0.017(3) 0.047(4) -0.009(3) 0.017(3) 0.004(3)
O5 0.038(4) 0.026(4) 0.049(4) -0.002(4) 0.012(3) 0.011(3)
O3 0.043(4) 0.012(3) 0.064(4) 0.004(3) 0.002(3) -0.001(3)
O1 0.036(4) 0.032(4) 0.053(4) -0.003(4) 0.000(3) -0.006(3)
B2 0.028(7) 0.036(7) 0.052(7) 0.009(6) -0.003(6) -0.002(6)
C3 0.027(5) 0.020(6) 0.053(7) -0.007(5) 0.009(5) 0.000(5)
C7 0.023(5) 0.027(6) 0.052(7) 0.003(6) -0.003(5) -0.005(5)
B1 0.031(6) 0.021(7) 0.039(7) -0.005(6) -0.001(6) -0.005(5)
C2 0.044(7) 0.036(6) 0.032(6) -0.007(6) 0.000(5) 0.000(6)
C4 0.021(5) 0.039(7) 0.041(6) 0.001(5) 0.003(5) -0.007(5)
C12 0.042(6) 0.038(7) 0.052(7) -0.004(6) 0.003(6) 0.004(5)
O6 0.049(4) 0.048(4) 0.066(5) -0.001(4) -0.007(4) 0.009(4)
C6 0.044(7) 0.054(7) 0.044(6) -0.001(6) 0.004(6) 0.014(6)
C11 0.074(8) 0.043(8) 0.062(8) -0.016(7) 0.023(6) 0.008(7)
C14 0.053(7) 0.046(8) 0.074(8) 0.017(6) 0.011(6) 0.014(6)
C9 0.065(7) 0.040(7) 0.069(8) -0.008(7) -0.012(7) 0.022(6)
C10 0.039(6) 0.040(8) 0.085(10) -0.023(7) 0.008(6) 0.006(6)
C13 0.054(7) 0.023(6) 0.044(6) 0.007(5) -0.014(5) 0.009(5)
C15 0.081(9) 0.084(10) 0.071(9) -0.004(8) 0.007(7) 0.037(9)
C5 0.034(7) 0.025(6) 0.047(7) -0.004(5) 0.018(5) 0.013(5)
C1 0.032(6) 0.045(7) 0.058(8) -0.002(6) -0.004(6) -0.002(6)
C16 0.125(13) 0.047(9) 0.075(9) -0.023(7) -0.003(9) 0.042(10)
C8 0.051(6) 0.045(7) 0.044(6) -0.008(6) 0.003(5) 0.006(6)
C17 0.133(12) 0.049(9) 0.074(9) -0.023(7) -0.028(9) 0.029(9)
C18 0.075(8) 0.048(7) 0.047(7) -0.001(6) -0.015(6) 0.028(7)

loop_
_atom_type_symbol
_atom_type_description
_atom_type_scat_dispersion_real
_atom_type_scat_dispersion_imag
_atom_type_scat_source
C C 0.0033 0.0016 'International Tables Vol C Tables 4.2.6.8 and 6.1.1.4'
H H 0.0000 0.0000 'International Tables Vol C Tables 4.2.6.8 and 6.1.1.4'
B B 0.0013 0.0007 'International Tables Vol C Tables 4.2.6.8 and 6.1.1.4'
O O 0.0106 0.0060 'International Tables Vol C Tables 4.2.6.8 and 6.1.1.4'

loop_
_geom_angle_atom_site_label_1
_geom_angle_atom_site_label_2
_geom_angle_atom_site_label_3
_geom_angle
_geom_angle_site_symmetry_1
_geom_angle_site_symmetry_3
_geom_angle_publ_flag
B2 O2 C1 109.0(6) . . ?
B1 O4 C3 120.2(7) . . ?
B1 O5 C5 121.9(7) . . ?
B2 O3 C2 108.0(7) . . ?
C1 O1 C4 108.0(6) . . ?
O3 B2 O2 110.9(8) . . ?
O3 B2 C13 125.9(9) . . ?
O2 B2 C13 123.1(9) . . ?
O4 C3 C4 111.5(7) . . ?
O4 C3 C2 105.7(7) . . ?
C4 C3 C2 103.0(7) . . ?
O4 C3 H3 105(4) . . ?
C4 C3 H3 127(4) . . ?
C2 C3 H3 103(4) . . ?
C12 C7 C8 116.8(9) . . ?
C12 C7 B1 123.7(9) . . ?
C8 C7 B1 119.5(9) . . ?
O5 B1 O4 123.9(9) . . ?
O5 B1 C7 121.7(9) . . ?
O4 B1 C7 114.4(9) . . ?
O3 C2 C1 105.9(7) . . ?
O3 C2 C3 108.8(7) . . ?
C1 C2 C3 103.8(8) . . ?
O3 C2 H2 113(5) . . ?
C1 C2 H2 113(4) . . ?
C3 C2 H2 112(4) . . ?
O1 C4 C5 109.9(7) . . ?
O1 C4 C3 103.4(7) . . ?
C5 C4 C3 116.5(8) . . ?
O1 C4 H4 107(5) . . ?
C5 C4 H4 112(4) . . ?
C3 C4 H4 107(5) . . ?
C11 C12 C7 122.7(9) . . ?
C11 C12 H12 118.6 . . ?
C7 C12 H12 118.6 . . ?
C6 O6 H6 109.5 . . ?
O6 C6 C5 115.0(8) . . ?
O6 C6 H6A 108.5 . . ?
C5 C6 H6A 108.5 . . ?
O6 C6 H6B 108.5 . . ?
C5 C6 H6B 108.5 . . ?
H6A C6 H6B 107.5 . . ?
C10 C11 C12 119.2(9) . . ?
C10 C11 H11 120.4 . . ?
C12 C11 H11 120.4 . . ?
C13 C14 C15 119.9(10) . . ?
C13 C14 H14 120.1 . . ?
C15 C14 H14 120.1 . . ?
C10 C9 C8 119.8(10) . . ?
C10 C9 H9 120.1 . . ?
C8 C9 H9 120.1 . . ?
C9 C10 C11 120.7(10) . . ?
C9 C10 H10 119.7 . . ?
C11 C10 H10 119.7 . . ?
C18 C13 C14 118.0(9) . . ?
C18 C13 B2 120.6(9) . . ?
C14 C13 B2 121.3(9) . . ?
C16 C15 C14 119.0(11) . . ?
C16 C15 H15 120.5 . . ?
C14 C15 H15 120.5 . . ?
O5 C5 C4 110.2(7) . . ?
O5 C5 C6 108.0(7) . . ?
C4 C5 C6 114.1(8) . . ?
O5 C5 H5 110(5) . . ?
C4 C5 H5 109(5) . . ?
C6 C5 H5 106(5) . . ?
O1 C1 O2 109.5(8) . . ?
O1 C1 C2 109.2(8) . . ?
O2 C1 C2 105.2(7) . . ?
O1 C1 H1 109(5) . . ?
O2 C1 H1 100(4) . . ?
C2 C1 H1 123(4) . . ?
C17 C16 C15 124.2(12) . . ?
C17 C16 H16 117.9 . . ?
C15 C16 H16 117.9 . . ?
C7 C8 C9 120.8(9) . . ?
C7 C8 H8 119.6 . . ?
C9 C8 H8 119.6 . . ?
C16 C17 C18 116.3(12) . . ?
C16 C17 H17 121.8 . . ?
C18 C17 H17 121.8 . . ?
C13 C18 C17 122.6(11) . . ?
C13 C18 H18 118.7 . . ?
C17 C18 H18 118.7 . . ?

loop_
_geom_bond_atom_site_label_1
_geom_bond_atom_site_label_2
_geom_bond_distance
_geom_bond_site_symmetry_2
_geom_bond_publ_flag
O2 B2 1.385(11) . ?
O2 C1 1.429(10) . ?
O4 B1 1.405(11) . ?
O4 C3 1.451(8) . ?
O5 B1 1.331(11) . ?
O5 C5 1.475(9) . ?
O3 B2 1.378(11) . ?
O3 C2 1.444(9) . ?
O1 C1 1.420(10) . ?
O1 C4 1.453(9) . ?
B2 C13 1.508(13) . ?
C3 C4 1.526(11) . ?
C3 C2 1.533(11) . ?
C3 H3 0.98(7) . ?
C7 C12 1.384(11) . ?
C7 C8 1.389(10) . ?
C7 B1 1.554(12) . ?
C2 C1 1.493(12) . ?
C2 H2 0.99(7) . ?
C4 C5 1.494(11) . ?
C4 H4 0.95(7) . ?
C12 C11 1.370(11) . ?
C12 H12 0.9300 . ?
O6 C6 1.406(8) . ?
O6 H6 0.8200 . ?
C6 C5 1.495(12) . ?
C6 H6A 0.9700 . ?
C6 H6B 0.9700 . ?
C11 C10 1.368(12) . ?
C11 H11 0.9300 . ?
C14 C13 1.398(11) . ?
C14 C15 1.401(13) . ?
C14 H14 0.9300 . ?
C9 C10 1.359(13) . ?
C9 C8 1.398(11) . ?
C9 H9 0.9300 . ?
C10 H10 0.9300 . ?
C13 C18 1.373(12) . ?
C15 C16 1.369(14) . ?
C15 H15 0.9300 . ?
C5 H5 0.91(7) . ?
C1 H1 1.02(8) . ?
C16 C17 1.333(14) . ?
C16 H16 0.9300 . ?
C8 H8 0.9300 . ?
C17 C18 1.429(12) . ?
C17 H17 0.9300 . ?
C18 H18 0.9300 . ?

loop_
_cod_related_entry_id
_cod_related_entry_database
_cod_related_entry_code
1 ChemSpider 21173292
